data_7011703
loop_
_publ_author_name
'Jos\'e Carranza'
'Conor Brennan'
'Jorunn Sletten'
'Francesc Lloret'
'Miguel Julve'

_publ_section_title
;
 Three one-dimensional systems with end-to-end dicyanamide bridges
 between copper(II) centres: structural and magnetic properties
;
_journal_issue 16
_journal_name_full 'J. Chem. Soc., Dalton Trans.'
_journal_page_first 3164
_journal_page_last 3170
_journal_paper_doi 10.1039/b203085n
_journal_year 2002
_chemical_formula_sum 'C14 H9 Cu N9 O0'
_chemical_formula_weight 366.84
_space_group_IT_number 13
_symmetry_cell_setting monoclinic
_symmetry_space_group_name_Hall '-P 2yac'
_symmetry_space_group_name_H-M 'P 1 2/n 1'
_atom_sites_solution_hydrogens geom
_atom_sites_solution_primary direct
_atom_sites_solution_secondary difmap
_audit_creation_method SHELXL-97
_cell_angle_alpha 90.00
_cell_angle_beta 90.208(7)
_cell_angle_gamma 90.00
_cell_formula_units_Z 4
_cell_length_a 7.689(2)
_cell_length_b 16.975(5)
_cell_length_c 11.689(3)
_cell_measurement_temperature 153(2)
_cell_volume 1525.6(7)
_computing_cell_refinement 'SAINT, version 6.02a, 2001'
_computing_data_collection 'SMART, version 5.054, 1999'
_computing_data_reduction 'SAINT, version 6.02a, 2001'
_computing_molecular_graphics 'XP, version 5.1, 1998'
_computing_publication_material 'XCIF, version 5.10, 1997'
_computing_structure_refinement 'SHELXL-97 (Sheldrick, 1997)'
_computing_structure_solution 'SHELXS-97 (Sheldrick, 1990)'
_diffrn_ambient_temperature 153(2)
_diffrn_measured_fraction_theta_full 0.982
_diffrn_measured_fraction_theta_max 0.982
_diffrn_measurement_device_type '2K SMART CCD'
_diffrn_measurement_method \w
_diffrn_radiation_monochromator graphite
_diffrn_radiation_source 'fine-focus sealed tube'
_diffrn_radiation_type MoK\a
_diffrn_radiation_wavelength 0.71073
_diffrn_reflns_av_R_equivalents 0.0548
_diffrn_reflns_av_sigmaI/netI 0.0792
_diffrn_reflns_limit_h_max 9
_diffrn_reflns_limit_h_min -7
_diffrn_reflns_limit_k_max 20
_diffrn_reflns_limit_k_min -20
_diffrn_reflns_limit_l_max 12
_diffrn_reflns_limit_l_min -13
_diffrn_reflns_number 9149
_diffrn_reflns_theta_full 25.27
_diffrn_reflns_theta_max 25.27
_diffrn_reflns_theta_min 1.20
_diffrn_standards_decay_% 2
_diffrn_standards_number '50 first frames remeasured at end of exp.'
_exptl_absorpt_coefficient_mu 1.448
_exptl_absorpt_correction_T_max 'see above'
_exptl_absorpt_correction_T_min 'T_min/T_max ratio = 0.667083'
_exptl_absorpt_correction_type 'empirical, SADABS'
_exptl_crystal_colour green
_exptl_crystal_density_diffrn 1.597
_exptl_crystal_density_method 'not measured'
_exptl_crystal_description plates
_exptl_crystal_F_000 740
_exptl_crystal_size_max 0.60
_exptl_crystal_size_mid 0.35
_exptl_crystal_size_min 0.20
_refine_diff_density_max 0.673
_refine_diff_density_min -0.710
_refine_diff_density_rms 0.091
_refine_ls_extinction_method none
_refine_ls_goodness_of_fit_ref 1.110
_refine_ls_hydrogen_treatment 'riding model'
_refine_ls_matrix_type full
_refine_ls_number_parameters 218
_refine_ls_number_reflns 2739
_refine_ls_number_restraints 0
_refine_ls_restrained_S_all 1.110
_refine_ls_R_factor_all 0.0657
_refine_ls_R_factor_gt 0.0494
_refine_ls_shift/su_max 0.000
_refine_ls_shift/su_mean 0.000
_refine_ls_structure_factor_coef Fsqd
_refine_ls_weighting_details 'calc w=1/[\s^2^(Fo^2^)+(0.0000P)^2^+1.7580P] where P=(Fo^2^+2Fc^2^)/3'
_refine_ls_weighting_scheme calc
_refine_ls_wR_factor_gt 0.1002
_refine_ls_wR_factor_ref 0.1048
_reflns_number_gt 2279
_reflns_number_total 2739
_reflns_threshold_expression >2sigma(I)
_cod_data_source_file b203085n.txt
_cod_data_source_block Cu-dpa-dca
_cod_original_cell_volume 1525.7(8)
_cod_original_sg_symbol_H-M 'P 2 / n'
_cod_database_code 7011703

loop_
_symmetry_equiv_pos_as_xyz
'x, y, z'
'-x+1/2, y, -z+1/2'
'-x, -y, -z'
'x-1/2, -y, z-1/2'

loop_
_atom_site_label
_atom_site_type_symbol
_atom_site_fract_x
_atom_site_fract_y
_atom_site_fract_z
_atom_site_U_iso_or_equiv
_atom_site_adp_type
_atom_site_occupancy
_atom_site_symmetry_multiplicity
_atom_site_calc_flag
_atom_site_refinement_flags
_atom_site_disorder_assembly
_atom_site_disorder_group
Cu Cu -0.00358(13) 0.72928(3) 0.46110(4) 0.02433(18) Uani 1 1 d . . .
N1 N 0.0228(9) 0.7917(2) 0.3200(3) 0.0332(13) Uani 1 1 d . . .
N2 N 0.0607(6) 0.8746(2) 0.1497(3) 0.0292(13) Uani 1 1 d . . .
N3 N 0.1369(7) 0.8350(3) -0.0458(4) 0.0380(12) Uani 1 1 d . . .
N4 N 0.1891(9) 0.6577(3) 0.4091(5) 0.0321(14) Uani 1 1 d . . .
N5 N 0.4804(11) 0.6076(3) 0.3729(4) 0.0505(15) Uani 1 1 d . . .
N6 N 0.7590(8) 0.6723(3) 0.4025(5) 0.0336(14) Uani 1 1 d . . .
N7 N -0.0888(6) 0.8253(2) 0.5456(3) 0.0273(10) Uani 1 1 d . . .
N8 N 0.0381(7) 0.7860(2) 0.7207(3) 0.0261(14) Uani 1 1 d . . .
H81 H 0.1021 0.8024 0.7763 0.039 Uiso 1 1 calc R . .
N9 N -0.0071(9) 0.67155(19) 0.6102(3) 0.0253(9) Uani 1 1 d . . .
C1 C 0.0455(7) 0.8265(3) 0.2365(4) 0.0221(14) Uani 1 1 d . . .
C2 C 0.1032(8) 0.8491(3) 0.0475(5) 0.0274(12) Uani 1 1 d . . .
C3 C 0.3303(10) 0.6379(3) 0.3924(5) 0.0224(14) Uani 1 1 d . . .
C4 C 0.6230(10) 0.6459(4) 0.3900(5) 0.0292(16) Uani 1 1 d . . .
C5 C -0.1794(8) 0.8812(3) 0.4872(4) 0.0289(13) Uani 1 1 d . . .
H5 H -0.2271 0.8676 0.4167 0.043 Uiso 1 1 calc R . .
C6 C -0.2043(8) 0.9562(3) 0.5261(5) 0.0361(14) Uani 1 1 d . . .
H6 H -0.2691 0.9925 0.4843 0.054 Uiso 1 1 calc R . .
C7 C -0.1294(9) 0.9764(3) 0.6307(5) 0.0388(16) Uani 1 1 d . . .
H7 H -0.1382 1.0276 0.6580 0.058 Uiso 1 1 calc R . .
C8 C -0.0418(8) 0.9199(3) 0.6938(4) 0.0282(17) Uani 1 1 d . . .
H8 H 0.0098 0.9329 0.7634 0.042 Uiso 1 1 calc R . .
C9 C -0.0322(8) 0.8439(3) 0.6517(4) 0.0210(13) Uani 1 1 d . . .
C10 C 0.0197(10) 0.7055(3) 0.7124(4) 0.0266(13) Uani 1 1 d . . .
C11 C 0.0390(9) 0.6605(3) 0.8121(4) 0.0356(19) Uani 1 1 d . . .
H11 H 0.0644 0.6847 0.8816 0.053 Uiso 1 1 calc R . .
C12 C 0.0202(15) 0.5806(3) 0.8060(4) 0.0472(19) Uani 1 1 d . . .
H12 H 0.0276 0.5502 0.8720 0.071 Uiso 1 1 calc R . .
C13 C -0.0102(15) 0.5446(3) 0.7008(4) 0.0467(17) Uani 1 1 d . . .
H13 H -0.0217 0.4902 0.6948 0.070 Uiso 1 1 calc R . .
C14 C -0.0226(12) 0.5923(3) 0.6063(4) 0.0350(16) Uani 1 1 d . . .
H14 H -0.0429 0.5688 0.5356 0.053 Uiso 1 1 calc R . .

loop_
_atom_site_aniso_label
_atom_site_aniso_U_11
_atom_site_aniso_U_22
_atom_site_aniso_U_33
_atom_site_aniso_U_23
_atom_site_aniso_U_13
_atom_site_aniso_U_12
Cu 0.0377(4) 0.0216(3) 0.0137(2) -0.0005(2) 0.0045(6) 0.0006(4)
N1 0.053(4) 0.025(2) 0.0211(19) -0.0029(16) -0.002(3) -0.007(3)
N2 0.050(4) 0.023(2) 0.015(2) -0.0004(16) -0.0005(19) 0.003(2)
N3 0.060(4) 0.035(3) 0.018(2) 0.003(2) 0.003(3) -0.005(2)
N4 0.048(4) 0.030(3) 0.019(2) -0.002(2) 0.007(3) -0.003(3)
N5 0.049(5) 0.027(2) 0.075(3) -0.024(2) -0.001(4) -0.003(4)
N6 0.039(4) 0.038(3) 0.024(3) -0.003(2) 0.000(3) -0.004(3)
N7 0.041(3) 0.023(2) 0.017(2) 0.0029(18) -0.001(2) 0.001(2)
N8 0.040(4) 0.0238(19) 0.0147(17) -0.0020(15) -0.006(2) -0.004(2)
N9 0.036(3) 0.0229(18) 0.0167(17) -0.0018(13) 0.003(3) 0.002(3)
C1 0.027(4) 0.023(2) 0.016(2) -0.006(2) -0.003(2) -0.002(2)
C2 0.040(4) 0.022(2) 0.020(3) 0.007(2) -0.003(3) -0.004(2)
C3 0.034(4) 0.013(3) 0.020(3) -0.006(2) -0.001(3) 0.001(3)
C4 0.038(5) 0.029(3) 0.021(3) -0.002(2) 0.001(3) 0.010(3)
C5 0.035(4) 0.032(3) 0.020(3) 0.000(2) 0.000(2) 0.005(3)
C6 0.044(4) 0.031(3) 0.033(3) 0.008(3) 0.003(3) 0.010(3)
C7 0.059(5) 0.023(3) 0.034(3) -0.001(2) 0.009(3) 0.006(3)
C8 0.036(5) 0.025(2) 0.023(2) -0.0046(19) 0.004(3) -0.007(2)
C9 0.024(4) 0.024(2) 0.016(2) -0.0010(17) 0.000(2) -0.004(2)
C10 0.034(4) 0.026(2) 0.019(2) 0.0018(16) 0.000(3) -0.004(3)
C11 0.059(6) 0.033(3) 0.015(2) 0.0049(19) -0.005(3) -0.010(3)
C12 0.084(6) 0.035(3) 0.023(2) 0.012(2) -0.008(5) -0.007(5)
C13 0.081(5) 0.025(2) 0.033(3) 0.010(2) -0.007(5) -0.013(5)
C14 0.056(5) 0.025(2) 0.025(2) -0.0020(18) 0.003(4) 0.004(3)

loop_
_atom_type_symbol
_atom_type_description
_atom_type_scat_dispersion_real
_atom_type_scat_dispersion_imag
_atom_type_scat_source
C C 0.0033 0.0016 'International Tables Vol C Tables 4.2.6.8 and 6.1.1.4'
H H 0.0000 0.0000 'International Tables Vol C Tables 4.2.6.8 and 6.1.1.4'
N N 0.0061 0.0033 'International Tables Vol C Tables 4.2.6.8 and 6.1.1.4'
O O 0.0106 0.0060 'International Tables Vol C Tables 4.2.6.8 and 6.1.1.4'
Cu Cu 0.3201 1.2651 'International Tables Vol C Tables 4.2.6.8 and 6.1.1.4'

loop_
_geom_angle_atom_site_label_1
_geom_angle_atom_site_label_2
_geom_angle_atom_site_label_3
_geom_angle
_geom_angle_site_symmetry_1
_geom_angle_site_symmetry_3
_geom_angle_publ_flag
N1 Cu N9 173.9(3) . . ?
N1 Cu N4 89.6(2) . . ?
N9 Cu N4 88.8(2) . . ?
N1 Cu N7 90.61(17) . . ?
N9 Cu N7 87.91(16) . . ?
N4 Cu N7 151.3(2) . . ?
N1 Cu N6 93.7(2) . 1_455 ?
N9 Cu N6 92.4(2) . 1_455 ?
N4 Cu N6 104.8(2) . 1_455 ?
N7 Cu N6 103.9(2) . 1_455 ?
C1 N1 Cu 176.9(6) . . ?
C1 N2 C2 121.5(4) . . ?
C3 N4 Cu 157.2(5) . . ?
C3 N5 C4 122.4(5) . . ?
C4 N6 Cu 168.1(5) . 1_655 ?
C9 N7 C5 117.4(4) . . ?
C9 N7 Cu 122.3(3) . . ?
C5 N7 Cu 119.0(3) . . ?
C10 N8 C9 128.7(4) . . ?
C10 N8 H81 115.6 . . ?
C9 N8 H81 115.6 . . ?
C10 N9 C14 118.2(4) . . ?
C10 N9 Cu 124.2(3) . . ?
C14 N9 Cu 117.4(3) . . ?
N1 C1 N2 171.6(5) . . ?
N3 C2 N2 172.5(5) . . ?
N4 C3 N5 173.3(6) . . ?
N6 C4 N5 172.5(7) . . ?
N7 C5 C6 123.8(5) . . ?
N7 C5 H5 118.1 . . ?
C6 C5 H5 118.1 . . ?
C5 C6 C7 117.6(5) . . ?
C5 C6 H6 121.2 . . ?
C7 C6 H6 121.2 . . ?
C8 C7 C6 119.8(5) . . ?
C8 C7 H7 120.1 . . ?
C6 C7 H7 120.1 . . ?
C7 C8 C9 118.9(5) . . ?
C7 C8 H8 120.6 . . ?
C9 C8 H8 120.6 . . ?
N7 C9 N8 119.6(4) . . ?
N7 C9 C8 121.8(4) . . ?
N8 C9 C8 118.6(4) . . ?
N9 C10 N8 120.3(4) . . ?
N9 C10 C11 121.4(4) . . ?
N8 C10 C11 118.1(4) . . ?
C12 C11 C10 119.1(5) . . ?
C12 C11 H11 120.5 . . ?
C10 C11 H11 120.5 . . ?
C11 C12 C13 120.0(4) . . ?
C11 C12 H12 120.0 . . ?
C13 C12 H12 120.0 . . ?
C14 C13 C12 117.6(4) . . ?
C14 C13 H13 121.2 . . ?
C12 C13 H13 121.2 . . ?
N9 C14 C13 123.6(4) . . ?
N9 C14 H14 118.2 . . ?
C13 C14 H14 118.2 . . ?

loop_
_geom_bond_atom_site_label_1
_geom_bond_atom_site_label_2
_geom_bond_distance
_geom_bond_site_symmetry_2
_geom_bond_publ_flag
Cu N1 1.971(4) . ?
Cu N9 2.000(3) . ?
Cu N4 2.012(6) . ?
Cu N7 2.016(4) . ?
Cu N6 2.175(7) 1_455 ?
N1 C1 1.155(6) . ?
N2 C1 1.308(6) . ?
N2 C2 1.314(7) . ?
N3 C2 1.146(7) . ?
N4 C3 1.154(8) . ?
N5 C3 1.285(11) . ?
N5 C4 1.289(10) . ?
N6 C4 1.146(9) . ?
N6 Cu 2.175(7) 1_655 ?
N7 C9 1.351(6) . ?
N7 C5 1.360(7) . ?
N8 C10 1.376(6) . ?
N8 C9 1.380(6) . ?
N8 H81 0.8600 . ?
N9 C10 1.342(5) . ?
N9 C14 1.351(6) . ?
C5 C6 1.365(7) . ?
C5 H5 0.9300 . ?
C6 C7 1.392(9) . ?
C6 H6 0.9300 . ?
C7 C8 1.383(8) . ?
C7 H7 0.9300 . ?
C8 C9 1.384(6) . ?
C8 H8 0.9300 . ?
C10 C11 1.402(6) . ?
C11 C12 1.367(7) . ?
C11 H11 0.9300 . ?
C12 C13 1.391(7) . ?
C12 H12 0.9300 . ?
C13 C14 1.373(6) . ?
C13 H13 0.9300 . ?
C14 H14 0.9300 . ?
